data_4001436
loop_
_publ_author_name
'Jeannin, Olivier'
'Cl\'erac, Rodolphe'
'Fourmigu\'e, Marc'

_publ_section_title
;
 Phase Competition and Weak Hydrogen Bonding in the Giant Hysteresis of an
 S = 1/2 Nickel Dithiolene Complex: Combined Structural and Magnetic
 Studies
;
_journal_issue 24
_journal_name_full 'Chemistry of Materials'
_journal_page_first 5946
_journal_paper_doi 10.1021/cm071652q
_journal_volume 19
_journal_year 2007
_chemical_formula_moiety 'C8 F6 N2 Ni S4, C10 H10 Co'
_chemical_formula_sum 'C18 H10 Co F6 N2 Ni S4'
_chemical_formula_weight 614.16
_chemical_name_common 'Cp2Co, Ni(tfadt)2)'
_chemical_name_systematic
;
 ?
;
_space_group_IT_number 2
_symmetry_cell_setting triclinic
_symmetry_space_group_name_Hall '-P 1'
_symmetry_space_group_name_H-M 'P -1'
_atom_sites_solution_hydrogens geom
_atom_sites_solution_primary direct
_atom_sites_solution_secondary difmap
_audit_creation_method SHELXL-97
_cell_angle_alpha 74.115(17)
_cell_angle_beta 82.870(16)
_cell_angle_gamma 76.892(17)
_cell_formula_units_Z 2
_cell_length_a 7.8202(11)
_cell_length_b 11.5705(18)
_cell_length_c 12.7700(17)
_cell_measurement_reflns_used 7946
_cell_measurement_temperature 170(2)
_cell_measurement_theta_max 25.85
_cell_measurement_theta_min 1.6
_cell_volume 1080.0(3)
_computing_cell_refinement 'CELL, Stoe-IPDS'
_computing_data_collection 'EXPOSE, Stoe-IPDS'
_computing_data_reduction 'INTEGRATE, Stoe-IPDS'
_computing_structure_refinement 'SHELXL-97 (Sheldrick, 1997)'
_computing_structure_solution 'SHELXS-97 (Sheldrick, 1997)'
_diffrn_ambient_temperature 170(2)
_diffrn_detector_area_resol_mean 6.66
_diffrn_measured_fraction_theta_full 0.924
_diffrn_measured_fraction_theta_max 0.924
_diffrn_measurement_device_type 'STOE IPDS'
_diffrn_measurement_method 'Oscillation, phi incr. 1.8 deg'
_diffrn_radiation_monochromator graphite
_diffrn_radiation_source 'fine-focus sealed tube'
_diffrn_radiation_type MoK\a
_diffrn_radiation_wavelength 0.71073
_diffrn_reflns_av_R_equivalents 0.1301
_diffrn_reflns_av_sigmaI/netI 0.1137
_diffrn_reflns_limit_h_max 9
_diffrn_reflns_limit_h_min -9
_diffrn_reflns_limit_k_max 14
_diffrn_reflns_limit_k_min -14
_diffrn_reflns_limit_l_max 15
_diffrn_reflns_limit_l_min -15
_diffrn_reflns_number 12518
_diffrn_reflns_theta_full 25.90
_diffrn_reflns_theta_max 25.90
_diffrn_reflns_theta_min 1.66
_exptl_absorpt_coefficient_mu 2.087
_exptl_absorpt_correction_T_max 0.9236
_exptl_absorpt_correction_T_min 0.6727
_exptl_absorpt_correction_type gaussian
_exptl_absorpt_process_details
;
a grid of  8 x  8 x  8 =   512 sampling points was used
;
_exptl_crystal_colour black
_exptl_crystal_density_diffrn 1.889
_exptl_crystal_density_method 'not measured'
_exptl_crystal_description needle
_exptl_crystal_F_000 610
_exptl_crystal_size_max 0.42
_exptl_crystal_size_mid 0.114
_exptl_crystal_size_min 0.038
_refine_diff_density_max 0.728
_refine_diff_density_min -0.811
_refine_diff_density_rms 0.156
_refine_ls_extinction_method none
_refine_ls_goodness_of_fit_ref 0.917
_refine_ls_hydrogen_treatment constr
_refine_ls_matrix_type full
_refine_ls_number_parameters 289
_refine_ls_number_reflns 3887
_refine_ls_number_restraints 0
_refine_ls_restrained_S_all 0.917
_refine_ls_R_factor_all 0.1058
_refine_ls_R_factor_gt 0.0651
_refine_ls_shift/su_max 0.000
_refine_ls_shift/su_mean 0.000
_refine_ls_structure_factor_coef Fsqd
_refine_ls_weighting_details 'calc w=1/[\s^2^(Fo^2^)+(0.1203P)^2^+0.0000P] where P=(Fo^2^+2Fc^2^)/3'
_refine_ls_weighting_scheme calc
_refine_ls_wR_factor_gt 0.1652
_refine_ls_wR_factor_ref 0.1891
_reflns_number_gt 2397
_reflns_number_total 3887
_reflns_threshold_expression >2sigma(I)
_cod_data_source_file cm071652q-file005.cif
_cod_data_source_block Co170Kup
_cod_depositor_comments
;
The following automatic conversions were performed:

'_refine_ls_hydrogen_treatment' value 'constr.' was replaced with the
value 'constr' as specified in the replacement file
'src/cod-tools/trunk/data/replacement-values/replacement_values.lst'.

Automatic conversion script
Id: cif_fix_values 5376 2017-05-30 11:51:03Z andrius 
;
_cod_original_sg_symbol_H-M P-1
_cod_database_code 4001436
_exptl_absorpt_correction_t_ave 0.8794

loop_
_symmetry_equiv_pos_as_xyz
'x, y, z'
'-x, -y, -z'

loop_
_atom_site_label
_atom_site_type_symbol
_atom_site_fract_x
_atom_site_fract_y
_atom_site_fract_z
_atom_site_U_iso_or_equiv
_atom_site_adp_type
_atom_site_occupancy
_atom_site_symmetry_multiplicity
_atom_site_calc_flag
_atom_site_refinement_flags
Ni1 Ni 0.17997(12) 0.09054(8) -0.02741(7) 0.0308(3) Uani 1 1 d .
Co1 Co 0.35541(13) -0.38993(9) 0.74572(7) 0.0345(3) Uani 1 1 d .
S1 S 0.3137(2) -0.09058(16) 0.05123(13) 0.0326(4) Uani 1 1 d .
S4 S 0.2143(3) 0.03549(17) -0.17767(13) 0.0359(5) Uani 1 1 d .
S2 S 0.1635(3) 0.15162(17) 0.11845(15) 0.0409(5) Uani 1 1 d .
S3 S 0.0330(3) 0.26870(18) -0.10221(14) 0.0409(5) Uani 1 1 d .
C1 C 0.3331(9) -0.0816(6) 0.1828(5) 0.0301(15) Uani 1 1 d .
C2 C 0.2682(10) 0.0249(6) 0.2113(5) 0.0316(16) Uani 1 1 d .
C3 C 0.4204(10) -0.1926(7) 0.2527(6) 0.0363(17) Uani 1 1 d .
C4 C 0.2844(12) 0.0463(7) 0.3203(6) 0.043(2) Uani 1 1 d .
C5 C 0.1176(10) 0.1647(7) -0.2698(5) 0.0370(17) Uani 1 1 d .
C6 C 0.0349(10) 0.2663(7) -0.2368(6) 0.0379(18) Uani 1 1 d .
C7 C -0.0528(11) 0.3776(9) -0.3078(6) 0.048(2) Uani 1 1 d .
C8 C 0.1245(11) 0.1598(8) -0.3862(6) 0.0433(19) Uani 1 1 d .
C1A C 0.2845(10) -0.4409(8) 0.6192(6) 0.0430(19) Uani 1 1 d .
H1A H 0.2584 -0.5161 0.6213 0.052 Uiso 1 1 calc R
C2A C 0.4503(11) -0.4129(9) 0.5952(6) 0.048(2) Uani 1 1 d .
H2A H 0.5538 -0.4653 0.5797 0.058 Uiso 1 1 calc R
C3A C 0.4330(14) -0.2891(9) 0.5988(6) 0.059(3) Uani 1 1 d .
H3A H 0.5226 -0.2451 0.5852 0.070 Uiso 1 1 calc R
C4A C 0.2546(15) -0.2455(8) 0.6269(7) 0.060(3) Uani 1 1 d .
H4A H 0.2069 -0.1671 0.6355 0.072 Uiso 1 1 calc R
C5A C 0.1603(11) -0.3380(8) 0.6399(6) 0.047(2) Uani 1 1 d .
H5A H 0.0405 -0.3332 0.6583 0.057 Uiso 1 1 calc R
C6A C 0.3217(14) -0.3376(8) 0.8894(6) 0.055(2) Uani 1 1 d .
H6A H 0.2674 -0.2615 0.9010 0.066 Uiso 1 1 calc R
C7A C 0.2403(13) -0.4374(9) 0.8987(6) 0.057(2) Uani 1 1 d .
H7A H 0.1210 -0.4371 0.9149 0.069 Uiso 1 1 calc R
C8A C 0.3649(13) -0.5341(8) 0.8800(6) 0.050(2) Uani 1 1 d .
H8A H 0.3433 -0.6110 0.8842 0.061 Uiso 1 1 calc R
C9A C 0.5270(12) -0.5027(10) 0.8542(6) 0.056(2) Uani 1 1 d .
H9A H 0.6314 -0.5531 0.8371 0.067 Uiso 1 1 calc R
C10A C 0.5048(17) -0.3763(12) 0.8586(6) 0.079(4) Uani 1 1 d .
H10A H 0.5914 -0.3296 0.8443 0.095 Uiso 1 1 calc R
N1 N 0.4890(11) -0.2839(7) 0.3047(6) 0.0563(19) Uani 1 1 d .
N2 N -0.1245(10) 0.4702(7) -0.3592(6) 0.060(2) Uani 1 1 d .
F1 F 0.3850(15) 0.1256(7) 0.3112(5) 0.133(4) Uani 1 1 d .
F2 F 0.3582(8) -0.0526(5) 0.3916(4) 0.0661(16) Uani 1 1 d .
F3 F 0.1356(10) 0.0867(9) 0.3660(5) 0.133(4) Uani 1 1 d .
F4 F 0.1785(10) 0.2547(6) -0.4547(4) 0.0827(19) Uani 1 1 d .
F5 F 0.2295(10) 0.0622(6) -0.4076(4) 0.088(2) Uani 1 1 d .
F6 F -0.0326(9) 0.1676(9) -0.4181(5) 0.110(3) Uani 1 1 d .

loop_
_atom_site_aniso_label
_atom_site_aniso_U_11
_atom_site_aniso_U_22
_atom_site_aniso_U_33
_atom_site_aniso_U_23
_atom_site_aniso_U_13
_atom_site_aniso_U_12
Ni1 0.0302(5) 0.0352(5) 0.0272(4) -0.0089(4) -0.0024(4) -0.0056(4)
Co1 0.0355(6) 0.0389(6) 0.0285(5) -0.0101(4) -0.0025(4) -0.0041(4)
S1 0.0359(10) 0.0330(9) 0.0314(8) -0.0121(7) -0.0040(7) -0.0063(8)
S4 0.0402(11) 0.0398(10) 0.0291(8) -0.0113(7) -0.0045(8) -0.0066(8)
S2 0.0525(12) 0.0356(10) 0.0329(9) -0.0123(8) -0.0086(8) 0.0025(9)
S3 0.0438(11) 0.0397(11) 0.0336(9) -0.0086(8) -0.0030(8) 0.0020(9)
C1 0.028(4) 0.029(4) 0.034(3) -0.005(3) -0.004(3) -0.010(3)
C2 0.040(4) 0.033(4) 0.025(3) -0.007(3) -0.009(3) -0.009(3)
C3 0.039(4) 0.033(4) 0.038(4) -0.009(3) -0.006(3) -0.009(3)
C4 0.067(6) 0.024(4) 0.041(4) -0.015(3) -0.010(4) -0.002(4)
C5 0.033(4) 0.056(5) 0.024(3) -0.004(3) -0.006(3) -0.018(4)
C6 0.033(4) 0.041(4) 0.035(4) 0.000(3) -0.008(3) -0.006(3)
C7 0.032(4) 0.072(6) 0.037(4) -0.010(4) 0.001(4) -0.015(4)
C8 0.049(5) 0.048(5) 0.033(4) -0.009(3) -0.008(4) -0.006(4)
C1A 0.040(5) 0.051(5) 0.043(4) -0.019(4) -0.007(4) -0.008(4)
C2A 0.044(5) 0.076(6) 0.028(4) -0.014(4) -0.006(3) -0.016(4)
C3A 0.073(7) 0.076(7) 0.032(4) 0.007(4) -0.009(4) -0.047(6)
C4A 0.090(8) 0.037(5) 0.053(5) -0.004(4) -0.017(5) -0.014(5)
C5A 0.036(4) 0.052(5) 0.048(4) -0.007(4) -0.013(4) 0.001(4)
C6A 0.079(7) 0.048(5) 0.040(4) -0.023(4) 0.002(4) -0.004(5)
C7A 0.055(6) 0.071(6) 0.039(4) -0.014(4) 0.009(4) -0.007(5)
C8A 0.064(6) 0.044(5) 0.039(4) -0.002(4) -0.007(4) -0.010(4)
C9A 0.047(5) 0.076(7) 0.037(4) -0.010(4) -0.012(4) 0.005(5)
C10A 0.111(10) 0.117(10) 0.024(4) 0.014(5) -0.024(5) -0.079(8)
N1 0.065(5) 0.047(4) 0.052(4) -0.009(3) -0.012(4) -0.001(4)
N2 0.046(4) 0.059(5) 0.061(5) 0.006(4) -0.011(4) 0.000(4)
F1 0.275(12) 0.117(6) 0.053(3) -0.007(4) -0.041(5) -0.133(7)
F2 0.094(4) 0.060(3) 0.042(3) -0.018(2) -0.028(3) 0.009(3)
F3 0.120(6) 0.193(8) 0.058(4) -0.077(5) -0.030(4) 0.091(6)
F4 0.131(6) 0.075(4) 0.040(3) -0.009(3) 0.015(3) -0.036(4)
F5 0.130(6) 0.087(4) 0.045(3) -0.033(3) -0.027(3) 0.017(4)
F6 0.069(4) 0.220(9) 0.058(3) -0.044(5) -0.024(3) -0.043(5)

loop_
_atom_type_symbol
_atom_type_description
_atom_type_scat_dispersion_real
_atom_type_scat_dispersion_imag
_atom_type_scat_source
C C 0.0033 0.0016 'International Tables Vol C Tables 4.2.6.8 and 6.1.1.4'
H H 0.0000 0.0000 'International Tables Vol C Tables 4.2.6.8 and 6.1.1.4'
Co Co 0.3494 0.9721 'International Tables Vol C Tables 4.2.6.8 and 6.1.1.4'
F F 0.0171 0.0103 'International Tables Vol C Tables 4.2.6.8 and 6.1.1.4'
N N 0.0061 0.0033 'International Tables Vol C Tables 4.2.6.8 and 6.1.1.4'
Ni Ni 0.3393 1.1124 'International Tables Vol C Tables 4.2.6.8 and 6.1.1.4'
S S 0.1246 0.1234 'International Tables Vol C Tables 4.2.6.8 and 6.1.1.4'

loop_
_geom_angle_atom_site_label_1
_geom_angle_atom_site_label_2
_geom_angle_atom_site_label_3
_geom_angle
S3 Ni1 S2 87.55(8)
S3 Ni1 S1 176.88(9)
S2 Ni1 S1 92.05(7)
S3 Ni1 S4 92.13(7)
S2 Ni1 S4 175.55(9)
S1 Ni1 S4 88.51(7)
C4A Co1 C3A 40.9(4)
C4A Co1 C10A 122.8(4)
C3A Co1 C10A 108.0(4)
C4A Co1 C9A 159.7(4)
C3A Co1 C9A 123.0(4)
C10A Co1 C9A 42.0(4)
C4A Co1 C7A 124.6(4)
C3A Co1 C7A 161.8(4)
C10A Co1 C7A 68.8(4)
C9A Co1 C7A 67.4(4)
C4A Co1 C8A 159.6(4)
C3A Co1 C8A 157.9(4)
C10A Co1 C8A 68.1(4)
C9A Co1 C8A 39.5(4)
C7A Co1 C8A 39.1(4)
C4A Co1 C2A 68.5(4)
C3A Co1 C2A 41.0(4)
C10A Co1 C2A 124.3(4)
C9A Co1 C2A 107.3(4)
C7A Co1 C2A 155.7(4)
C8A Co1 C2A 121.9(4)
C4A Co1 C1A 67.5(4)
C3A Co1 C1A 67.6(4)
C10A Co1 C1A 160.2(5)
C9A Co1 C1A 122.8(4)
C7A Co1 C1A 121.6(4)
C8A Co1 C1A 108.3(4)
C2A Co1 C1A 39.7(3)
C4A Co1 C5A 40.3(4)
C3A Co1 C5A 68.6(4)
C10A Co1 C5A 157.7(5)
C9A Co1 C5A 158.5(4)
C7A Co1 C5A 107.2(4)
C8A Co1 C5A 123.4(4)
C2A Co1 C5A 68.6(3)
C1A Co1 C5A 40.7(3)
C4A Co1 C6A 108.6(4)
C3A Co1 C6A 125.4(4)
C10A Co1 C6A 41.4(4)
C9A Co1 C6A 68.9(4)
C7A Co1 C6A 40.4(4)
C8A Co1 C6A 67.0(4)
C2A Co1 C6A 162.2(4)
C1A Co1 C6A 156.9(4)
C5A Co1 C6A 121.4(4)
C1 S1 Ni1 103.7(2)
C5 S4 Ni1 103.5(3)
C2 S2 Ni1 104.0(2)
C6 S3 Ni1 103.5(3)
C2 C1 C3 125.4(6)
C2 C1 S1 119.9(5)
C3 C1 S1 114.7(5)
C1 C2 C4 125.0(6)
C1 C2 S2 120.4(5)
C4 C2 S2 114.6(5)
N1 C3 C1 176.6(8)
F3 C4 F1 107.5(8)
F3 C4 F2 106.1(7)
F1 C4 F2 104.8(7)
F3 C4 C2 113.1(7)
F1 C4 C2 111.1(7)
F2 C4 C2 113.8(6)
C6 C5 C8 121.7(6)
C6 C5 S4 120.5(5)
C8 C5 S4 117.7(6)
C5 C6 C7 124.3(7)
C5 C6 S3 120.2(5)
C7 C6 S3 115.5(6)
N2 C7 C6 175.6(9)
F5 C8 F6 108.4(8)
F5 C8 F4 105.9(7)
F6 C8 F4 103.0(7)
F5 C8 C5 114.1(6)
F6 C8 C5 112.2(7)
F4 C8 C5 112.5(7)
C2A C1A C5A 110.0(8)
C2A C1A Co1 70.0(4)
C5A C1A Co1 69.7(4)
C1A C2A C3A 107.2(8)
C1A C2A Co1 70.3(5)
C3A C2A Co1 68.9(5)
C4A C3A C2A 107.2(8)
C4A C3A Co1 69.0(5)
C2A C3A Co1 70.1(5)
C5A C4A C3A 109.6(8)
C5A C4A Co1 71.2(4)
C3A C4A Co1 70.1(5)
C4A C5A C1A 106.0(8)
C4A C5A Co1 68.5(5)
C1A C5A Co1 69.6(4)
C7A C6A C10A 106.9(8)
C7A C6A Co1 69.0(5)
C10A C6A Co1 68.2(5)
C8A C7A C6A 108.9(9)
C8A C7A Co1 70.5(5)
C6A C7A Co1 70.6(5)
C7A C8A C9A 110.9(9)
C7A C8A Co1 70.3(5)
C9A C8A Co1 69.8(5)
C8A C9A C10A 107.2(9)
C8A C9A Co1 70.6(5)
C10A C9A Co1 69.0(5)
C6A C10A C9A 106.1(8)
C6A C10A Co1 70.5(5)
C9A C10A Co1 69.1(5)

loop_
_geom_bond_atom_site_label_1
_geom_bond_atom_site_label_2
_geom_bond_distance
Ni1 S3 2.145(2)
Ni1 S2 2.1461(19)
Ni1 S1 2.147(2)
Ni1 S4 2.1501(18)
Co1 C4A 2.007(8)
Co1 C3A 2.022(8)
Co1 C10A 2.023(8)
Co1 C9A 2.024(8)
Co1 C7A 2.031(9)
Co1 C8A 2.034(8)
Co1 C2A 2.037(8)
Co1 C1A 2.040(7)
Co1 C5A 2.042(7)
Co1 C6A 2.053(8)
S1 C1 1.738(7)
S4 C5 1.713(7)
S2 C2 1.723(6)
S3 C6 1.724(7)
C1 C2 1.351(10)
C1 C3 1.428(10)
C2 C4 1.503(9)
C3 N1 1.137(10)
C4 F3 1.284(11)
C4 F1 1.312(10)
C4 F2 1.316(9)
C5 C6 1.356(11)
C5 C8 1.497(10)
C6 C7 1.437(11)
C7 N2 1.151(11)
C8 F5 1.310(10)
C8 F6 1.319(10)
C8 F4 1.320(10)
C1A C2A 1.386(12)
C1A C5A 1.420(11)
C2A C3A 1.420(13)
C3A C4A 1.409(15)
C4A C5A 1.395(13)
C6A C7A 1.411(14)
C6A C10A 1.440(15)
C7A C8A 1.361(13)
C8A C9A 1.373(13)
C9A C10A 1.449(15)
